data_1503495
loop_
_publ_author_name
'Hong, Bor-Cherng'
'Dange, Nitin S.'
'Ding, Chun-Feng'
'Liao, Ju-Hsiou'

_publ_section_title
;
 Organocatalytic Michael-Knoevenagel-hetero-Diels-Alder reactions: an
 efficient asymmetric one-pot strategy to isochromene pyrimidinedione
 derivatives.
;
_journal_issue 2
_journal_name_full 'Organic letters'
_journal_page_first 448
_journal_page_last 451
_journal_paper_doi 10.1021/ol202877m
_journal_volume 14
_journal_year 2012
_chemical_absolute_configuration ad
_chemical_formula_sum 'C25 H26 Br N3 O4'
_chemical_formula_weight 512.40
_chemical_name_systematic
; 
 ? 
;
_space_group_IT_number 19
_symmetry_cell_setting orthorhombic
_symmetry_space_group_name_Hall 'P 2ac 2ab'
_symmetry_space_group_name_H-M 'P 21 21 21'
_atom_sites_solution_hydrogens geom
_atom_sites_solution_primary direct
_atom_sites_solution_secondary difmap
_audit_creation_method SHELXL-97
_cell_angle_alpha 90.00
_cell_angle_beta 90.00
_cell_angle_gamma 90.00
_cell_formula_units_Z 4
_cell_length_a 5.7843(7)
_cell_length_b 21.111(3)
_cell_length_c 21.215(3)
_cell_measurement_reflns_used 999
_cell_measurement_temperature 295(2)
_cell_measurement_theta_max 23.529
_cell_measurement_theta_min -23.529
_cell_volume 2590.6(6)
_computing_cell_refinement 'BRUKER SMART'
_computing_data_collection 'BRUKER SMART'
_computing_data_reduction 'BRUKER SAINT'
_computing_molecular_graphics Ortep-3
_computing_publication_material 'Wingx publication routines (Farrugia, 1999)'
_computing_structure_refinement 'SHELXL-97 (Sheldrick, 1997)'
_computing_structure_solution 'SHELXS-97 (Sheldrick, 1990)'
_diffrn_ambient_temperature 295(2)
_diffrn_measured_fraction_theta_full 0.999
_diffrn_measured_fraction_theta_max 0.999
_diffrn_measurement_device_type 'Bruker Smart Apex'
_diffrn_measurement_method 'phi-omega scan'
_diffrn_radiation_monochromator graphite
_diffrn_radiation_source 'fine-focus sealed tube'
_diffrn_radiation_type MoK\a
_diffrn_radiation_wavelength 0.71073
_diffrn_reflns_av_R_equivalents 0.0739
_diffrn_reflns_av_sigmaI/netI 0.0665
_diffrn_reflns_limit_h_max 6
_diffrn_reflns_limit_h_min -6
_diffrn_reflns_limit_k_max 25
_diffrn_reflns_limit_k_min -24
_diffrn_reflns_limit_l_max 25
_diffrn_reflns_limit_l_min -25
_diffrn_reflns_number 24665
_diffrn_reflns_theta_full 25.00
_diffrn_reflns_theta_max 25.00
_diffrn_reflns_theta_min 1.36
_diffrn_standards_decay_% 0
_exptl_absorpt_coefficient_mu 1.620
_exptl_absorpt_correction_T_max 0.9761
_exptl_absorpt_correction_T_min 0.7570
_exptl_absorpt_correction_type empirical
_exptl_absorpt_process_details SADABS
_exptl_crystal_colour colorless
_exptl_crystal_density_diffrn 1.314
_exptl_crystal_density_method 'not measured'
_exptl_crystal_description rod
_exptl_crystal_F_000 1056
_exptl_crystal_size_max 0.18
_exptl_crystal_size_mid 0.04
_exptl_crystal_size_min 0.02
_refine_diff_density_max 0.371
_refine_diff_density_min -0.504
_refine_diff_density_rms 0.059
_refine_ls_abs_structure_details 'Flack H D (1983), Acta Cryst. A39, 876-881'
_refine_ls_abs_structure_Flack 0.022(13)
_refine_ls_extinction_method none
_refine_ls_goodness_of_fit_ref 1.021
_refine_ls_hydrogen_treatment constr
_refine_ls_matrix_type full
_refine_ls_number_parameters 300
_refine_ls_number_reflns 4549
_refine_ls_number_restraints 0
_refine_ls_restrained_S_all 1.021
_refine_ls_R_factor_all 0.0863
_refine_ls_R_factor_gt 0.0526
_refine_ls_shift/su_max 0.003
_refine_ls_shift/su_mean 0.000
_refine_ls_structure_factor_coef Fsqd
_refine_ls_weighting_details 'calc w=1/[\s^2^(Fo^2^)+(0.0788P)^2^+0.0000P] where P=(Fo^2^+2Fc^2^)/3'
_refine_ls_weighting_scheme calc
_refine_ls_wR_factor_gt 0.1334
_refine_ls_wR_factor_ref 0.1466
_reflns_number_gt 2937
_reflns_number_total 4549
_reflns_threshold_expression >2sigma(I)
_cod_data_source_file ol202877m_si_004.cif
_cod_data_source_block nsd0705
_cod_depositor_comments
;
The following automatic conversions were performed:

'_symmetry_cell_setting' value 'Orthorhombic' changed to
'orthorhombic' according to
/home/saulius/struct/CIF-dictionaries/cif_core.dic dictionary named
'cif_core.dic' version 2.4.1 from
2010-06-29.

'_exptl_absorpt_correction_type' value 'Empirical'
changed to 'empirical' according to
/home/saulius/struct/CIF-dictionaries/cif_core.dic dictionary named
'cif_core.dic' version 2.4.1 from 2010-06-29.

Automatic conversion script
Id: cif_fix_values 1715 2011-07-08 13:25:40Z adriana 
;
_cod_original_cell_volume 2590.7(5)
_cod_database_code 1503495

loop_
_symmetry_equiv_pos_as_xyz
'x, y, z'
'-x+1/2, -y, z+1/2'
'-x, y+1/2, -z+1/2'
'x+1/2, -y+1/2, -z'

loop_
_atom_site_label
_atom_site_type_symbol
_atom_site_fract_x
_atom_site_fract_y
_atom_site_fract_z
_atom_site_U_iso_or_equiv
_atom_site_adp_type
_atom_site_occupancy
_atom_site_symmetry_multiplicity
_atom_site_calc_flag
_atom_site_refinement_flags
Br1 Br 0.83387(17) 0.64130(3) 0.23426(3) 0.1221(4) Uani 1 1 d .
O1 O 0.0108(5) 0.91600(16) 0.03586(15) 0.0650(8) Uani 1 1 d .
O2 O 0.4822(5) 1.09049(14) -0.00625(12) 0.0571(8) Uani 1 1 d .
O3 O 0.7435(7) 0.9675(2) 0.28005(15) 0.1008(14) Uani 1 1 d .
O4 O 1.0794(8) 0.9789(2) 0.24264(17) 0.1010(13) Uani 1 1 d .
N1 N 0.0345(7) 0.9557(2) -0.06286(18) 0.0667(11) Uani 1 1 d .
N2 N 0.2706(8) 1.04567(18) -0.08217(16) 0.0721(12) Uani 1 1 d .
N3 N 0.8724(8) 0.97039(18) 0.23611(18) 0.0599(10) Uani 1 1 d .
C1 C 0.1100(8) 0.9502(2) -0.0023(2) 0.0530(11) Uani 1 1 d .
C2 C 0.1871(10) 0.9863(2) -0.1070(2) 0.0741(14) Uani 1 1 d .
H2A H 0.1054 0.9939 -0.1462 0.089 Uiso 1 1 calc R
H2B H 0.3172 0.9587 -0.1160 0.089 Uiso 1 1 calc R
C3 C 0.3494(8) 1.04089(19) -0.02242(19) 0.0517(10) Uani 1 1 d .
C4 C 0.5367(8) 1.0960(2) 0.06082(19) 0.0507(11) Uani 1 1 d .
H4 H 0.3972 1.1091 0.0836 0.061 Uiso 1 1 calc R
C5 C 0.6110(7) 1.03173(18) 0.08457(18) 0.0454(10) Uani 1 1 d .
H5 H 0.7326 1.0158 0.0566 0.054 Uiso 1 1 calc R
C6 C 0.7059(8) 1.03291(19) 0.15137(18) 0.0500(10) Uani 1 1 d .
H6A H 0.5884 1.0484 0.1802 0.060 Uiso 1 1 calc R
H6B H 0.8378 1.0612 0.1536 0.060 Uiso 1 1 calc R
C7 C 0.7790(8) 0.9656(2) 0.17027(17) 0.0499(11) Uani 1 1 d .
H7 H 0.9045 0.9521 0.1423 0.060 Uiso 1 1 calc R
C8 C 0.5857(7) 0.91787(18) 0.16583(19) 0.0485(10) Uani 1 1 d .
H8 H 0.4632 0.9313 0.1948 0.058 Uiso 1 1 calc R
C9 C 0.4849(8) 0.91916(19) 0.09820(19) 0.0491(10) Uani 1 1 d .
H9A H 0.6016 0.9052 0.0685 0.059 Uiso 1 1 calc R
H9B H 0.3549 0.8903 0.0955 0.059 Uiso 1 1 calc R
C10 C 0.4054(7) 0.98618(18) 0.08103(18) 0.0474(10) Uani 1 1 d .
H10 H 0.2892 0.9997 0.1118 0.057 Uiso 1 1 calc R
C11 C 0.3006(7) 0.99114(18) 0.01534(18) 0.0490(10) Uani 1 1 d .
C12 C -0.1483(10) 0.9161(3) -0.0875(3) 0.0949(18) Uani 1 1 d .
H12A H -0.1033 0.8725 -0.0846 0.142 Uiso 1 1 calc R
H12B H -0.1762 0.9269 -0.1308 0.142 Uiso 1 1 calc R
H12C H -0.2868 0.9228 -0.0635 0.142 Uiso 1 1 calc R
C13 C 0.2862(14) 1.0993(2) -0.1206(2) 0.100(2) Uani 1 1 d .
H13A H 0.1541 1.1011 -0.1479 0.150 Uiso 1 1 calc R
H13B H 0.4246 1.0970 -0.1454 0.150 Uiso 1 1 calc R
H13C H 0.2906 1.1366 -0.0947 0.150 Uiso 1 1 calc R
C14 C 0.7152(8) 1.14733(18) 0.06645(19) 0.0500(10) Uani 1 1 d .
C15 C 0.8992(8) 1.1528(2) 0.0244(2) 0.0596(12) Uani 1 1 d .
H15 H 0.9108 1.1251 -0.0095 0.072 Uiso 1 1 calc R
C16 C 1.0643(8) 1.1992(2) 0.0330(3) 0.0692(14) Uani 1 1 d .
H16 H 1.1823 1.2037 0.0036 0.083 Uiso 1 1 calc R
C17 C 1.0571(10) 1.2384(2) 0.0839(3) 0.0723(14) Uani 1 1 d .
H17 H 1.1704 1.2691 0.0896 0.087 Uiso 1 1 calc R
C18 C 0.8820(11) 1.2322(2) 0.1265(2) 0.0757(15) Uani 1 1 d .
H18 H 0.8761 1.2583 0.1618 0.091 Uiso 1 1 calc R
C19 C 0.7143(10) 1.1870(2) 0.1170(2) 0.0672(14) Uani 1 1 d .
H19 H 0.5954 1.1834 0.1464 0.081 Uiso 1 1 calc R
C20 C 0.6558(8) 0.8512(2) 0.18383(19) 0.0539(11) Uani 1 1 d .
C21 C 0.5169(13) 0.8150(3) 0.2201(3) 0.117(3) Uani 1 1 d .
H21 H 0.3837 0.8332 0.2366 0.140 Uiso 1 1 calc R
C22 C 0.5616(17) 0.7530(3) 0.2338(4) 0.127(3) Uani 1 1 d .
H22 H 0.4548 0.7287 0.2559 0.152 Uiso 1 1 calc R
C23 C 0.7622(12) 0.7278(2) 0.2147(2) 0.0762(16) Uani 1 1 d .
C24 C 0.8998(12) 0.7597(3) 0.1769(4) 0.115(3) Uani 1 1 d .
H24 H 1.0308 0.7404 0.1603 0.137 Uiso 1 1 calc R
C25 C 0.8490(11) 0.8227(3) 0.1617(4) 0.118(3) Uani 1 1 d .
H25 H 0.9497 0.8453 0.1360 0.141 Uiso 1 1 calc R

loop_
_atom_site_aniso_label
_atom_site_aniso_U_11
_atom_site_aniso_U_22
_atom_site_aniso_U_33
_atom_site_aniso_U_23
_atom_site_aniso_U_13
_atom_site_aniso_U_12
Br1 0.2041(9) 0.0539(3) 0.1083(5) 0.0152(3) -0.0391(5) 0.0131(4)
O1 0.0506(18) 0.087(2) 0.0578(19) 0.0025(18) 0.0046(16) -0.0093(18)
O2 0.0743(19) 0.0526(17) 0.0443(16) 0.0063(13) -0.0085(15) -0.0011(16)
O3 0.097(3) 0.162(4) 0.0432(19) -0.005(2) 0.011(2) 0.005(3)
O4 0.077(3) 0.162(4) 0.064(2) 0.007(2) -0.020(2) -0.001(3)
N1 0.063(3) 0.083(3) 0.054(2) -0.002(2) -0.011(2) -0.007(2)
N2 0.104(3) 0.069(2) 0.043(2) 0.0148(18) -0.019(2) -0.012(2)
N3 0.062(3) 0.068(2) 0.049(2) 0.0105(19) -0.010(2) 0.010(2)
C1 0.049(3) 0.064(3) 0.046(3) 0.005(2) 0.000(2) 0.005(2)
C2 0.088(4) 0.076(3) 0.058(3) 0.004(2) -0.007(3) -0.015(3)
C3 0.053(3) 0.048(2) 0.054(3) 0.000(2) 0.000(2) -0.001(2)
C4 0.059(3) 0.052(2) 0.042(2) 0.0041(19) 0.001(2) 0.000(2)
C5 0.047(2) 0.044(2) 0.045(2) 0.0012(18) 0.002(2) 0.0015(19)
C6 0.053(3) 0.052(2) 0.045(2) -0.0002(18) 0.000(2) 0.003(2)
C7 0.054(3) 0.058(2) 0.039(2) 0.0067(19) 0.007(2) 0.005(2)
C8 0.052(3) 0.045(2) 0.049(2) 0.0085(18) 0.008(2) 0.008(2)
C9 0.052(2) 0.046(2) 0.050(2) 0.0075(19) -0.002(2) -0.006(2)
C10 0.045(2) 0.052(2) 0.045(2) 0.0050(19) 0.003(2) 0.003(2)
C11 0.052(2) 0.046(2) 0.049(2) -0.0005(19) -0.002(2) 0.002(2)
C12 0.075(4) 0.129(5) 0.080(4) 0.006(4) -0.013(3) -0.036(4)
C13 0.187(7) 0.059(3) 0.055(3) 0.010(2) -0.004(4) 0.001(4)
C14 0.063(3) 0.038(2) 0.049(2) 0.0052(19) -0.004(2) 0.005(2)
C15 0.067(3) 0.052(3) 0.060(3) 0.005(2) 0.007(3) 0.008(3)
C16 0.048(3) 0.054(3) 0.106(4) 0.016(3) 0.004(3) 0.002(2)
C17 0.080(4) 0.049(3) 0.087(4) 0.009(3) -0.010(3) -0.010(3)
C18 0.108(5) 0.056(3) 0.063(3) -0.001(2) -0.003(3) -0.019(3)
C19 0.093(4) 0.047(2) 0.062(3) 0.000(2) 0.019(3) -0.003(3)
C20 0.058(3) 0.055(2) 0.049(2) 0.014(2) 0.000(2) -0.004(3)
C21 0.146(6) 0.083(4) 0.121(5) 0.046(4) 0.074(5) 0.030(4)
C22 0.180(8) 0.076(4) 0.124(6) 0.046(4) 0.079(6) 0.014(5)
C23 0.104(5) 0.061(3) 0.063(3) 0.020(3) -0.018(3) 0.003(3)
C24 0.095(5) 0.067(4) 0.182(7) 0.025(4) 0.032(5) 0.021(4)
C25 0.088(4) 0.070(4) 0.195(8) 0.058(4) 0.065(5) 0.031(4)

loop_
_atom_type_symbol
_atom_type_description
_atom_type_scat_dispersion_real
_atom_type_scat_dispersion_imag
_atom_type_scat_source
C C 0.0033 0.0016 'International Tables Vol C Tables 4.2.6.8 and 6.1.1.4'
H H 0.0000 0.0000 'International Tables Vol C Tables 4.2.6.8 and 6.1.1.4'
N N 0.0061 0.0033 'International Tables Vol C Tables 4.2.6.8 and 6.1.1.4'
O O 0.0106 0.0060 'International Tables Vol C Tables 4.2.6.8 and 6.1.1.4'
Br Br -0.2901 2.4595 'International Tables Vol C Tables 4.2.6.8 and 6.1.1.4'

loop_
_geom_angle_atom_site_label_1
_geom_angle_atom_site_label_2
_geom_angle_atom_site_label_3
_geom_angle
C3 O2 C4 115.7(3)
C1 N1 C2 117.1(4)
C1 N1 C12 121.8(4)
C2 N1 C12 118.2(4)
C3 N2 C13 125.9(4)
C3 N2 C2 113.0(4)
C13 N2 C2 120.8(4)
O3 N3 O4 122.1(4)
O3 N3 C7 119.9(4)
O4 N3 C7 118.0(4)
O1 C1 N1 121.5(4)
O1 C1 C11 122.4(4)
N1 C1 C11 116.0(4)
N1 C2 N2 110.9(4)
N1 C2 H2A 109.5
N2 C2 H2A 109.5
N1 C2 H2B 109.5
N2 C2 H2B 109.5
H2A C2 H2B 108.0
O2 C3 N2 112.0(4)
O2 C3 C11 125.0(4)
N2 C3 C11 123.0(4)
O2 C4 C14 106.4(3)
O2 C4 C5 108.3(3)
C14 C4 C5 115.2(4)
O2 C4 H4 108.9
C14 C4 H4 108.9
C5 C4 H4 108.9
C4 C5 C6 113.5(3)
C4 C5 C10 109.1(3)
C6 C5 C10 109.7(3)
C4 C5 H5 108.1
C6 C5 H5 108.1
C10 C5 H5 108.1
C5 C6 C7 109.1(3)
C5 C6 H6A 109.9
C7 C6 H6A 109.9
C5 C6 H6B 109.9
C7 C6 H6B 109.9
H6A C6 H6B 108.3
N3 C7 C8 111.7(3)
N3 C7 C6 106.3(3)
C8 C7 C6 113.4(3)
N3 C7 H7 108.4
C8 C7 H7 108.4
C6 C7 H7 108.4
C7 C8 C20 114.1(3)
C7 C8 C9 109.0(3)
C20 C8 C9 110.5(3)
C7 C8 H8 107.7
C20 C8 H8 107.7
C9 C8 H8 107.7
C10 C9 C8 110.5(3)
C10 C9 H9A 109.6
C8 C9 H9A 109.6
C10 C9 H9B 109.6
C8 C9 H9B 109.6
H9A C9 H9B 108.1
C11 C10 C5 108.1(3)
C11 C10 C9 113.6(3)
C5 C10 C9 109.6(3)
C11 C10 H10 108.5
C5 C10 H10 108.5
C9 C10 H10 108.5
C3 C11 C1 118.0(4)
C3 C11 C10 120.8(4)
C1 C11 C10 119.9(4)
N1 C12 H12A 109.5
N1 C12 H12B 109.5
H12A C12 H12B 109.5
N1 C12 H12C 109.5
H12A C12 H12C 109.5
H12B C12 H12C 109.5
N2 C13 H13A 109.5
N2 C13 H13B 109.5
H13A C13 H13B 109.5
N2 C13 H13C 109.5
H13A C13 H13C 109.5
H13B C13 H13C 109.5
C19 C14 C15 117.2(4)
C19 C14 C4 120.3(4)
C15 C14 C4 122.3(4)
C16 C15 C14 120.2(5)
C16 C15 H15 119.9
C14 C15 H15 119.9
C17 C16 C15 121.0(5)
C17 C16 H16 119.5
C15 C16 H16 119.5
C16 C17 C18 119.3(5)
C16 C17 H17 120.3
C18 C17 H17 120.3
C17 C18 C19 119.6(5)
C17 C18 H18 120.2
C19 C18 H18 120.2
C14 C19 C18 122.6(5)
C14 C19 H19 118.7
C18 C19 H19 118.7
C21 C20 C25 116.0(5)
C21 C20 C8 120.7(4)
C25 C20 C8 123.1(4)
C20 C21 C22 123.5(6)
C20 C21 H21 118.3
C22 C21 H21 118.3
C23 C22 C21 118.7(6)
C23 C22 H22 120.7
C21 C22 H22 120.7
C24 C23 C22 120.4(5)
C24 C23 Br1 119.2(5)
C22 C23 Br1 120.0(5)
C23 C24 C25 120.0(6)
C23 C24 H24 120.0
C25 C24 H24 120.0
C20 C25 C24 121.0(6)
C20 C25 H25 119.5
C24 C25 H25 119.5

loop_
_geom_bond_atom_site_label_1
_geom_bond_atom_site_label_2
_geom_bond_distance
Br1 C23 1.919(5)
O1 C1 1.228(5)
O2 C3 1.343(5)
O2 C4 1.462(5)
O3 N3 1.195(5)
O4 N3 1.219(5)
N1 C1 1.361(5)
N1 C2 1.441(6)
N1 C12 1.445(7)
N2 C3 1.351(5)
N2 C13 1.397(6)
N2 C2 1.443(6)
N3 C7 1.501(5)
C1 C11 1.450(6)
C2 H2A 0.9700
C2 H2B 0.9700
C3 C11 1.351(5)
C4 C14 1.502(6)
C4 C5 1.510(6)
C4 H4 0.9800
C5 C6 1.520(5)
C5 C10 1.531(5)
C5 H5 0.9800
C6 C7 1.535(6)
C6 H6A 0.9700
C6 H6B 0.9700
C7 C8 1.508(6)
C7 H7 0.9800
C8 C20 1.515(6)
C8 C9 1.549(6)
C8 H8 0.9800
C9 C10 1.532(5)
C9 H9A 0.9700
C9 H9B 0.9700
C10 C11 1.523(5)
C10 H10 0.9800
C12 H12A 0.9600
C12 H12B 0.9600
C12 H12C 0.9600
C13 H13A 0.9600
C13 H13B 0.9600
C13 H13C 0.9600
C14 C19 1.362(6)
C14 C15 1.394(6)
C15 C16 1.380(6)
C15 H15 0.9300
C16 C17 1.361(7)
C16 H16 0.9300
C17 C18 1.364(7)
C17 H17 0.9300
C18 C19 1.374(7)
C18 H18 0.9300
C19 H19 0.9300
C20 C21 1.349(7)
C20 C25 1.353(7)
C21 C22 1.366(7)
C21 H21 0.9300
C22 C23 1.339(9)
C22 H22 0.9300
C23 C24 1.315(8)
C24 C25 1.399(8)
C24 H24 0.9300
C25 H25 0.9300
